data_4001170
loop_
_publ_author_name
'Wang, Xi-Sen'
'Ma, Shengqian'
'Rauch, Karsten'
'Simmons, Jason M.'
'Yuan, Daqiang'
'Wang, Xiaoping'
'Yildirim, Taner'
'Cole, William C.'
'L\'opez, Joseph J.'
'Meijere, Armin de'
'Zhou, Hong-Cai'

_publ_section_title
;
 Metal&#x2212;Organic Frameworks Based on Double-Bond-Coupled
 Di-Isophthalate Linkers with High Hydrogen and Methane Uptakes
;
_journal_issue 9
_journal_name_full 'Chemistry of Materials'
_journal_page_first 3145
_journal_paper_doi 10.1021/cm800403d
_journal_volume 20
_journal_year 2008
_chemical_formula_moiety 'Cu2 (C16H6N2O8)(H2O)2'
_chemical_formula_sum 'C16 H10 Cu2 N2 O10'
_chemical_formula_weight 517.34
_chemical_melting_point ?
_chemical_name_common PCN-10
_chemical_name_systematic
; 
 ? 
;
_space_group_IT_number 148
_symmetry_cell_setting rhombohedral
_symmetry_space_group_name_Hall '-R 3'
_symmetry_space_group_name_H-M 'R -3 :H'
_atom_sites_solution_hydrogens geom
_atom_sites_solution_primary direct
_atom_sites_solution_secondary difmap
_audit_creation_method SHELXL-97
_cell_angle_alpha 90.00
_cell_angle_beta 90.00
_cell_angle_gamma 120.00
_cell_formula_units_Z 9
_cell_length_a 18.814(15)
_cell_length_b 18.814(15)
_cell_length_c 30.58(4)
_cell_measurement_temperature 213(2)
_cell_volume 9374(16)
_computing_cell_refinement 'Bruker SMART'
_computing_data_collection 'Bruker SMART'
_computing_data_reduction 'Bruker SHELXTL'
_computing_molecular_graphics 'Bruker SHELXTL'
_computing_publication_material 'Bruker SHELXTL'
_computing_structure_refinement 'SHELXL-97 (Sheldrick, 1997)'
_computing_structure_solution 'SHELXS-97 (Sheldrick, 1990)'
_diffrn_ambient_temperature 213(2)
_diffrn_measured_fraction_theta_full 0.985
_diffrn_measured_fraction_theta_max 0.985
_diffrn_measurement_device_type 'CCD area detector'
_diffrn_measurement_method 'phi and omega scans'
_diffrn_radiation_monochromator graphite
_diffrn_radiation_source 'fine-focus sealed tube'
_diffrn_radiation_type MoK\a
_diffrn_radiation_wavelength 0.71073
_diffrn_reflns_av_R_equivalents 0.0720
_diffrn_reflns_av_sigmaI/netI 0.0602
_diffrn_reflns_limit_h_max 12
_diffrn_reflns_limit_h_min -14
_diffrn_reflns_limit_k_max 14
_diffrn_reflns_limit_k_min -13
_diffrn_reflns_limit_l_max 23
_diffrn_reflns_limit_l_min -23
_diffrn_reflns_number 4649
_diffrn_reflns_theta_full 16.01
_diffrn_reflns_theta_max 16.01
_diffrn_reflns_theta_min 1.83
_exptl_absorpt_coefficient_mu 1.048
_exptl_absorpt_correction_type none
_exptl_crystal_colour BLUE
_exptl_crystal_density_diffrn 0.825
_exptl_crystal_density_meas ?
_exptl_crystal_density_method 'not measured'
_exptl_crystal_description BLOCK
_exptl_crystal_F_000 2322
_exptl_crystal_size_max 0.11
_exptl_crystal_size_mid 0.105
_exptl_crystal_size_min 0.1
_refine_diff_density_max 0.300
_refine_diff_density_min -0.225
_refine_diff_density_rms 0.042
_refine_ls_extinction_method none
_refine_ls_goodness_of_fit_ref 1.007
_refine_ls_hydrogen_treatment mixed
_refine_ls_matrix_type full
_refine_ls_number_parameters 131
_refine_ls_number_reflns 1017
_refine_ls_number_restraints 25
_refine_ls_restrained_S_all 1.013
_refine_ls_R_factor_all 0.0803
_refine_ls_R_factor_gt 0.0577
_refine_ls_shift/su_max 0.000
_refine_ls_shift/su_mean 0.000
_refine_ls_structure_factor_coef Fsqd
_refine_ls_weighting_details 'calc w=1/[\s^2^(Fo^2^)+(0.0800P)^2^+17.0000P] where P=(Fo^2^+2Fc^2^)/3'
_refine_ls_weighting_scheme calc
_refine_ls_wR_factor_gt 0.1441
_refine_ls_wR_factor_ref 0.1537
_reflns_number_gt 668
_reflns_number_total 1017
_reflns_threshold_expression >2sigma(I)
_cod_data_source_file cm800403d-file006.cif
_cod_data_source_block test
_cod_depositor_comments
;
The following automatic conversions were performed:

'_chemical_melting_point' value 'NOT MEASURED' was changed to '?' -
the value is undefined or not given.

'_symmetry_cell_setting' value
'Rhombohedral' changed to 'rhombohedral' according to
/home/saulius/struct/CIF-dictionaries/cif_core.dic dictionary named
'cif_core.dic' version 2.4.1 from 2010-06-29.

Automatic conversion script
Id: cif_fix_values 1715 2011-07-08 13:25:40Z adriana 

The following automatic conversions were performed:

'_exptl_crystal_density_meas' value 'NONE' was changed to '?' - the
value is perceived as not measured.

Automatic conversion script
Id: cif_fix_values 3008 2015-01-20 13:52:24Z robertas 
;
_cod_original_cell_volume 9374(15)
_cod_original_sg_symbol_H-M R-3
_cod_database_code 4001170

loop_
_symmetry_equiv_pos_as_xyz
'x, y, z'
'-y, x-y, z'
'-x+y, -x, z'
'x+2/3, y+1/3, z+1/3'
'-y+2/3, x-y+1/3, z+1/3'
'-x+y+2/3, -x+1/3, z+1/3'
'x+1/3, y+2/3, z+2/3'
'-y+1/3, x-y+2/3, z+2/3'
'-x+y+1/3, -x+2/3, z+2/3'
'-x, -y, -z'
'y, -x+y, -z'
'x-y, x, -z'
'-x+2/3, -y+1/3, -z+1/3'
'y+2/3, -x+y+1/3, -z+1/3'
'x-y+2/3, x+1/3, -z+1/3'
'-x+1/3, -y+2/3, -z+2/3'
'y+1/3, -x+y+2/3, -z+2/3'
'x-y+1/3, x+2/3, -z+2/3'

loop_
_atom_site_label
_atom_site_type_symbol
_atom_site_fract_x
_atom_site_fract_y
_atom_site_fract_z
_atom_site_U_iso_or_equiv
_atom_site_adp_type
_atom_site_occupancy
_atom_site_symmetry_multiplicity
_atom_site_calc_flag
_atom_site_refinement_flags
Cu1 Cu 0.47764(12) 0.52260(11) 0.03657(5) 0.1303(12) Uani 1 1 d .
O1 O 0.4122(7) 0.4431(7) -0.0529(4) 0.156(5) Uani 1 1 d D
O2 O 0.3732(10) 0.4866(9) 0.0140(4) 0.203(7) Uani 1 1 d D
O3 O 0.0347(6) 0.4439(7) -0.0546(3) 0.155(4) Uani 1 1 d D
O4 O 0.1096(5) 0.4782(6) 0.0038(3) 0.144(3) Uani 1 1 d D
O5 O 0.4512(11) 0.5509(12) 0.0999(5) 0.256(7) Uani 1 1 d D
H5A H 0.433(5) 0.528(5) 0.1255(15) 0.07(2) Uiso 1 1 d D
H5B H 0.422(5) 0.574(5) 0.092(3) 0.07(2) Uiso 1 1 d D
N1 N 0.1982(4) 0.3409(8) -0.1556(2) 0.281(10) Uani 1 1 d DU
C1 C 0.2904(5) 0.4320(4) -0.04918(13) 0.171(8) Uani 1 1 d GD
C2 C 0.2789(5) 0.3969(4) -0.09043(14) 0.233(12) Uani 1 1 d GD
H2 H 0.3191 0.3869 -0.1024 0.280 Uiso 1 1 calc R
C3 C 0.2080(5) 0.3764(5) -0.11391(13) 0.240(13) Uani 1 1 d GD
C4 C 0.1485(5) 0.3911(4) -0.09615(17) 0.168(7) Uani 1 1 d GD
H4 H 0.1005 0.3773 -0.1120 0.202 Uiso 1 1 calc R
C5 C 0.1600(5) 0.4263(4) -0.05491(17) 0.150(6) Uani 1 1 d GD
C6 C 0.2310(5) 0.4467(4) -0.03142(11) 0.179(8) Uani 1 1 d GD
H6 H 0.2387 0.4705 -0.0035 0.215 Uiso 1 1 calc R
C7 C 0.0961(7) 0.4429(7) -0.0349(3) 0.133(6) Uani 1 1 d D
C8 C 0.3668(7) 0.4539(7) -0.0243(3) 0.164(11) Uani 1 1 d D

loop_
_atom_site_aniso_label
_atom_site_aniso_U_11
_atom_site_aniso_U_22
_atom_site_aniso_U_33
_atom_site_aniso_U_23
_atom_site_aniso_U_13
_atom_site_aniso_U_12
Cu1 0.144(2) 0.152(2) 0.1104(16) -0.0174(13) 0.0074(13) 0.0859(16)
O1 0.143(13) 0.188(10) 0.144(9) -0.007(7) 0.024(7) 0.088(9)
O2 0.192(14) 0.240(14) 0.185(13) -0.034(10) -0.001(10) 0.115(11)
O3 0.153(9) 0.204(10) 0.144(9) -0.019(7) -0.001(7) 0.116(9)
O4 0.138(8) 0.169(9) 0.153(9) -0.016(7) -0.012(7) 0.098(7)
O5 0.264(17) 0.34(2) 0.209(15) -0.057(14) 0.071(13) 0.189(15)
N1 0.31(2) 0.264(16) 0.203(18) -0.042(14) -0.020(16) 0.095(17)
C1 0.21(2) 0.144(14) 0.21(2) 0.002(14) 0.064(19) 0.127(16)
C2 0.21(2) 0.28(3) 0.18(2) -0.043(17) -0.052(17) 0.103(19)
C3 0.38(4) 0.175(17) 0.20(2) -0.033(14) 0.12(2) 0.16(2)
C4 0.25(2) 0.120(12) 0.107(13) -0.057(10) -0.048(14) 0.070(12)
C5 0.174(18) 0.146(14) 0.143(15) -0.018(11) 0.047(14) 0.089(14)
C6 0.159(17) 0.179(16) 0.148(15) -0.021(12) -0.059(13) 0.045(14)
C7 0.157(18) 0.096(11) 0.111(16) -0.026(10) -0.027(14) 0.038(12)
C8 0.079(16) 0.105(15) 0.28(4) 0.09(2) -0.02(2) 0.024(12)

loop_
_atom_type_symbol
_atom_type_description
_atom_type_scat_dispersion_real
_atom_type_scat_dispersion_imag
_atom_type_scat_source
C C 0.0033 0.0016 'International Tables Vol C Tables 4.2.6.8 and 6.1.1.4'
H H 0.0000 0.0000 'International Tables Vol C Tables 4.2.6.8 and 6.1.1.4'
N N 0.0061 0.0033 'International Tables Vol C Tables 4.2.6.8 and 6.1.1.4'
O O 0.0106 0.0060 'International Tables Vol C Tables 4.2.6.8 and 6.1.1.4'
Cu Cu 0.3201 1.2651 'International Tables Vol C Tables 4.2.6.8 and 6.1.1.4'

loop_
_geom_angle_atom_site_label_1
_geom_angle_atom_site_label_2
_geom_angle_atom_site_label_3
_geom_angle
_geom_angle_site_symmetry_1
_geom_angle_site_symmetry_3
O2 Cu1 O1 173.2(4) . 10_665
O2 Cu1 O3 90.0(6) . 11
O1 Cu1 O3 90.0(5) 10_665 11
O2 Cu1 O4 90.5(5) . 2_665
O1 Cu1 O4 87.7(4) 10_665 2_665
O3 Cu1 O4 165.4(4) 11 2_665
O2 Cu1 O5 95.3(6) . .
O1 Cu1 O5 91.6(6) 10_665 .
O3 Cu1 O5 91.5(6) 11 .
O4 Cu1 O5 102.9(6) 2_665 .
O2 Cu1 Cu1 91.0(3) . 10_665
O1 Cu1 Cu1 82.2(3) 10_665 10_665
O3 Cu1 Cu1 82.7(3) 11 10_665
O4 Cu1 Cu1 82.8(3) 2_665 10_665
O5 Cu1 Cu1 171.5(5) . 10_665
C8 O1 Cu1 117.2(9) . 10_665
C8 O2 Cu1 109.8(10) . .
C7 O3 Cu1 133.7(8) . 12
C7 O4 Cu1 129.8(7) . 3_565
Cu1 O5 H5A 140(7) . .
Cu1 O5 H5B 100(7) . .
H5A O5 H5B 107(10) . .
N1 N1 C3 118.31(15) 16_554 .
C2 C1 C6 120.0 . .
C2 C1 C8 119.6(4) . .
C6 C1 C8 120.4(4) . .
C3 C2 C1 120.0 . .
C3 C2 H2 120.0 . .
C1 C2 H2 120.0 . .
C2 C3 C4 120.0 . .
C2 C3 N1 118.6(4) . .
C4 C3 N1 121.4(4) . .
C3 C4 C5 120.0 . .
C3 C4 H4 120.0 . .
C5 C4 H4 120.0 . .
C6 C5 C4 120.0 . .
C6 C5 C7 119.1(4) . .
C4 C5 C7 120.9(4) . .
C5 C6 C1 120.0 . .
C5 C6 H6 120.0 . .
C1 C6 H6 120.0 . .
O3 C7 O4 110.9(11) . .
O3 C7 C5 127.8(8) . .
O4 C7 C5 119.5(7) . .
O2 C8 O1 139.6(13) . .
O2 C8 C1 116.1(9) . .
O1 C8 C1 103.4(8) . .

loop_
_geom_bond_atom_site_label_1
_geom_bond_atom_site_label_2
_geom_bond_distance
_geom_bond_site_symmetry_2
Cu1 O2 1.861(15) .
Cu1 O1 1.903(12) 10_665
Cu1 O3 1.977(10) 11
Cu1 O4 2.045(9) 2_665
Cu1 O5 2.131(15) .
Cu1 Cu1 2.674(4) 10_665
O1 C8 1.309(8) .
O1 Cu1 1.903(12) 10_665
O2 C8 1.301(8) .
O3 C7 1.311(8) .
O3 Cu1 1.977(10) 12
O4 C7 1.319(8) .
O4 Cu1 2.045(9) 3_565
O5 H5A 0.878(11) .
O5 H5B 0.888(11) .
N1 N1 1.2696(14) 16_554
N1 C3 1.4081(17) .
C1 C2 1.3900 .
C1 C6 1.3900 .
C1 C8 1.490(9) .
C2 C3 1.3900 .
C2 H2 0.9400 .
C3 C4 1.3900 .
C4 C5 1.3900 .
C4 H4 0.9400 .
C5 C6 1.3900 .
C5 C7 1.515(9) .
C6 H6 0.9400 .
